data_2236635
loop_
_publ_author_name
'Ayd\?in, Abdullah'
'Akkurt, Mehmet'
'Do\(gruer, Deniz S.'
'B\"uy\"ukg\"ung\"or, Orhan'

_publ_section_title
;
 1-[4-(4-Chlorophenyl)piperazin-1-yl]-3-(6-oxo-3,4-diphenyl-1,6-dihydropyridazin-1-yl)propan-1-one
;
_journal_coeditor_code SU2489
_journal_issue 9
_journal_name_full 'Acta Crystallographica Section E'
_journal_page_first o2720
_journal_paper_doi 10.1107/S160053681203543X
_journal_volume 68
_journal_year 2012
_chemical_formula_iupac 'C29 H27 Cl N4 O2'
_chemical_formula_moiety 'C29 H27 Cl N4 O2'
_chemical_formula_sum 'C29 H27 Cl N4 O2'
_chemical_formula_weight 499.00
_chemical_name_systematic
;
1-[4-(4-Chlorophenyl)piperazin-1-yl]-3-(6-oxo-3,4-diphenyl-1,6-
dihydropyridazin-1-yl)propan-1-one
;
_space_group_IT_number 2
_symmetry_cell_setting triclinic
_symmetry_space_group_name_Hall '-P 1'
_symmetry_space_group_name_H-M 'P -1'
_atom_sites_solution_hydrogens geom
_atom_sites_solution_primary direct
_atom_sites_solution_secondary difmap
_cell_angle_alpha 97.745(8)
_cell_angle_beta 104.041(7)
_cell_angle_gamma 115.635(7)
_cell_formula_units_Z 2
_cell_length_a 10.7929(10)
_cell_length_b 10.8527(10)
_cell_length_c 12.7815(13)
_cell_measurement_reflns_used 24474
_cell_measurement_temperature 296
_cell_measurement_theta_max 27.94
_cell_measurement_theta_min 2.16
_cell_volume 1259.3(2)
_computing_cell_refinement 'X-AREA (Stoe & Cie, 2002)'
_computing_data_collection 'X-AREA (Stoe & Cie, 2002)'
_computing_data_reduction 'X-RED32 (Stoe & Cie, 2002)'
_computing_molecular_graphics 'ORTEP-3 for Windows (Farrugia, 1997)'
_computing_publication_material 'WinGX (Farrugia, 1999)'
_computing_structure_refinement 'SHELXL97 (Sheldrick, 2008)'
_computing_structure_solution 'SIR97 (Altomare <i>et al.</i>, 1999)'
_diffrn_ambient_temperature 296
_diffrn_detector_area_resol_mean 6.67
_diffrn_measured_fraction_theta_full 1.000
_diffrn_measured_fraction_theta_max 1.000
_diffrn_measurement_device '2-circle goniometer'
_diffrn_measurement_device_type 'Stoe IPDS 2'
_diffrn_measurement_method '\w scans'
_diffrn_radiation_monochromator 'plane graphite'
_diffrn_radiation_type 'Mo K\a'
_diffrn_radiation_wavelength 0.71073
_diffrn_reflns_av_R_equivalents 0.0593
_diffrn_reflns_av_sigmaI/netI 0.0399
_diffrn_reflns_limit_h_max 13
_diffrn_reflns_limit_h_min -13
_diffrn_reflns_limit_k_max 13
_diffrn_reflns_limit_k_min -13
_diffrn_reflns_limit_l_max 15
_diffrn_reflns_limit_l_min -15
_diffrn_reflns_number 15922
_diffrn_reflns_reduction_process
;
;
_diffrn_reflns_theta_full 26.00
_diffrn_reflns_theta_max 26.00
_diffrn_reflns_theta_min 2.16
_exptl_absorpt_coefficient_mu 0.186
_exptl_absorpt_correction_T_max 0.9481
_exptl_absorpt_correction_T_min 0.7835
_exptl_absorpt_correction_type integration
_exptl_absorpt_process_details '(X-RED32; Stoe & Cie, 2002)'
_exptl_crystal_colour colourless
_exptl_crystal_density_diffrn 1.316
_exptl_crystal_density_method 'Not Measured'
_exptl_crystal_description prism
_exptl_crystal_F_000 524
_exptl_crystal_size_max 0.66
_exptl_crystal_size_mid 0.53
_exptl_crystal_size_min 0.35
_refine_diff_density_max 0.292
_refine_diff_density_min -0.365
_refine_ls_extinction_coef 0.021(2)
_refine_ls_extinction_expression FC^*^=KFC[1+0.001XFC^2^\L^3^/SIN(2\Q)]^-1/4^
_refine_ls_extinction_method 'SHELXL97 (Sheldrick, 2008)'
_refine_ls_goodness_of_fit_ref 1.051
_refine_ls_hydrogen_treatment constr
_refine_ls_matrix_type full
_refine_ls_number_parameters 326
_refine_ls_number_reflns 4945
_refine_ls_number_restraints 0
_refine_ls_restrained_S_all 1.051
_refine_ls_R_factor_all 0.0546
_refine_ls_R_factor_gt 0.0406
_refine_ls_shift/su_max 0.001
_refine_ls_shift/su_mean 0.000
_refine_ls_structure_factor_coef Fsqd
_refine_ls_weighting_details 'calc w=1/[\s^2^(Fo^2^)+(0.0478P)^2^+0.1650P] where P=(Fo^2^+2Fc^2^)/3'
_refine_ls_weighting_scheme calc
_refine_ls_wR_factor_gt 0.1035
_refine_ls_wR_factor_ref 0.1109
_reflns_number_gt 3837
_reflns_number_total 4945
_reflns_threshold_expression I>2\s(I)
_cod_data_source_file su2489.cif
_cod_data_source_block I
_cod_database_code 2236635
_cod_database_fobs_code 2236635

loop_
_symmetry_equiv_pos_site_id
_symmetry_equiv_pos_as_xyz
1 x,y,z
2 -x,-y,-z

loop_
_atom_site_aniso_label
_atom_site_aniso_U_11
_atom_site_aniso_U_22
_atom_site_aniso_U_33
_atom_site_aniso_U_12
_atom_site_aniso_U_13
_atom_site_aniso_U_23
Cl1 0.0811(4) 0.0793(4) 0.1288(5) 0.0272(3) 0.0379(4) 0.0461(4)
O1 0.0907(10) 0.0489(7) 0.0827(9) 0.0260(7) 0.0238(7) 0.0331(6)
O2 0.0747(9) 0.1370(13) 0.0629(8) 0.0719(10) 0.0320(7) 0.0370(8)
N1 0.0563(8) 0.0463(7) 0.0512(7) 0.0236(6) 0.0212(6) 0.0214(6)
N2 0.0524(7) 0.0427(6) 0.0488(7) 0.0214(6) 0.0215(6) 0.0184(5)
N3 0.0588(8) 0.0806(10) 0.0523(8) 0.0420(8) 0.0234(6) 0.0261(7)
N4 0.0508(8) 0.0698(9) 0.0524(8) 0.0349(7) 0.0176(6) 0.0207(7)
C1 0.0640(10) 0.0456(8) 0.0587(9) 0.0226(8) 0.0263(8) 0.0215(7)
C2 0.0590(10) 0.0425(8) 0.0540(9) 0.0145(7) 0.0175(7) 0.0141(7)
C3 0.0484(8) 0.0461(8) 0.0487(8) 0.0202(7) 0.0213(7) 0.0159(6)
C4 0.0464(8) 0.0442(7) 0.0463(8) 0.0202(7) 0.0215(6) 0.0167(6)
C5 0.0521(8) 0.0431(7) 0.0421(7) 0.0234(7) 0.0198(6) 0.0147(6)
C6 0.0562(10) 0.0582(10) 0.0687(10) 0.0310(8) 0.0251(8) 0.0194(8)
C7 0.0813(13) 0.0719(12) 0.0746(12) 0.0530(11) 0.0305(10) 0.0278(10)
C8 0.1002(15) 0.0526(10) 0.0695(11) 0.0433(11) 0.0336(11) 0.0268(9)
C9 0.0687(11) 0.0464(9) 0.0605(10) 0.0202(8) 0.0213(8) 0.0184(7)
C10 0.0539(9) 0.0462(8) 0.0501(8) 0.0224(7) 0.0174(7) 0.0160(7)
C11 0.0519(9) 0.0457(8) 0.0483(8) 0.0233(7) 0.0159(7) 0.0099(6)
C12 0.0536(10) 0.0559(10) 0.0696(11) 0.0258(8) 0.0190(8) 0.0125(8)
C13 0.0593(11) 0.0720(12) 0.0794(13) 0.0338(10) 0.0009(10) 0.0048(10)
C14 0.0937(16) 0.0884(14) 0.0572(11) 0.0577(13) 0.0049(10) 0.0136(10)
C15 0.0880(14) 0.0730(12) 0.0547(10) 0.0479(11) 0.0235(9) 0.0231(9)
C16 0.0602(10) 0.0568(9) 0.0512(9) 0.0284(8) 0.0190(7) 0.0180(7)
C17 0.0561(9) 0.0576(9) 0.0544(9) 0.0297(8) 0.0225(7) 0.0250(7)
C18 0.0559(9) 0.0624(10) 0.0555(9) 0.0327(8) 0.0225(7) 0.0248(8)
C19 0.0556(9) 0.0622(10) 0.0532(9) 0.0328(8) 0.0211(7) 0.0179(7)
C20 0.0545(10) 0.0927(13) 0.0500(9) 0.0378(10) 0.0173(7) 0.0246(9)
C21 0.0595(10) 0.0881(13) 0.0544(9) 0.0461(10) 0.0196(8) 0.0281(9)
C22 0.0567(10) 0.0717(11) 0.0546(9) 0.0396(9) 0.0170(7) 0.0182(8)
C23 0.0649(10) 0.0738(11) 0.0610(10) 0.0439(10) 0.0297(8) 0.0249(9)
C24 0.0527(9) 0.0586(9) 0.0440(8) 0.0291(8) 0.0111(7) 0.0084(7)
C25 0.0676(11) 0.0726(11) 0.0692(11) 0.0439(10) 0.0275(9) 0.0215(9)
C26 0.0813(13) 0.0645(11) 0.0876(14) 0.0436(11) 0.0283(11) 0.0267(10)
C27 0.0609(11) 0.0609(10) 0.0667(11) 0.0238(9) 0.0152(9) 0.0165(8)
C28 0.0529(10) 0.0674(11) 0.0674(11) 0.0273(9) 0.0181(8) 0.0129(9)
C29 0.0568(10) 0.0604(10) 0.0636(10) 0.0326(9) 0.0191(8) 0.0136(8)

loop_
_atom_site_type_symbol
_atom_site_label
_atom_site_fract_x
_atom_site_fract_y
_atom_site_fract_z
_atom_site_U_iso_or_equiv
_atom_site_thermal_displace_type
_atom_site_calc_flag
_atom_site_refinement_flags
_atom_site_occupancy
Cl Cl1 1.08842(7) 1.37656(7) 0.23195(6) 0.0985(3) Uani . . 1.000
O O1 0.77526(16) 0.94002(13) 0.89191(12) 0.0766(5) Uani . . 1.000
O O2 0.37402(15) 0.69982(19) 0.55504(11) 0.0806(6) Uani . . 1.000
N N1 0.63418(14) 0.70263(13) 0.85637(11) 0.0502(4) Uani . . 1.000
N N2 0.61006(14) 0.57387(13) 0.87067(10) 0.0470(4) Uani . . 1.000
N N3 0.52244(15) 0.69229(17) 0.46036(11) 0.0588(5) Uani . . 1.000
N N4 0.68833(14) 0.88867(16) 0.35873(11) 0.0550(5) Uani . . 1.000
C C1 0.75365(19) 0.83035(17) 0.91999(14) 0.0557(5) Uani . . 1.000
C C2 0.84157(19) 0.82159(17) 1.01957(14) 0.0560(5) Uani . . 1.000
C C3 0.81424(16) 0.69621(16) 1.04284(12) 0.0475(5) Uani . . 1.000
C C4 0.69752(16) 0.56941(15) 0.95936(12) 0.0446(4) Uani . . 1.000
C C5 0.66902(16) 0.42329(15) 0.96261(12) 0.0445(4) Uani . . 1.000
C C6 0.7836(2) 0.39377(19) 0.99172(15) 0.0587(6) Uani . . 1.000
C C7 0.7563(2) 0.2564(2) 0.98782(17) 0.0680(7) Uani . . 1.000
C C8 0.6157(2) 0.1486(2) 0.95736(16) 0.0695(7) Uani . . 1.000
C C9 0.5011(2) 0.17680(18) 0.93023(15) 0.0612(6) Uani . . 1.000
C C10 0.52791(18) 0.31370(16) 0.93212(13) 0.0505(5) Uani . . 1.000
C C11 0.89780(17) 0.69523(16) 1.15342(13) 0.0493(5) Uani . . 1.000
C C12 1.04711(19) 0.78512(19) 1.20005(16) 0.0609(6) Uani . . 1.000
C C13 1.1225(2) 0.7904(2) 1.30592(18) 0.0758(7) Uani . . 1.000
C C14 1.0503(3) 0.7066(2) 1.36637(17) 0.0793(8) Uani . . 1.000
C C15 0.9027(2) 0.6189(2) 1.32177(15) 0.0679(7) Uani . . 1.000
C C16 0.8258(2) 0.61227(18) 1.21591(14) 0.0556(5) Uani . . 1.000
C C17 0.53089(18) 0.69840(18) 0.75579(13) 0.0533(5) Uani . . 1.000
C C18 0.58384(18) 0.69042(19) 0.65707(13) 0.0546(5) Uani . . 1.000
C C19 0.48415(18) 0.69447(18) 0.55362(14) 0.0545(5) Uani . . 1.000
C C20 0.45077(19) 0.7272(2) 0.36582(15) 0.0644(6) Uani . . 1.000
C C21 0.54978(19) 0.8760(2) 0.36406(15) 0.0622(6) Uani . . 1.000
C C22 0.76026(19) 0.8518(2) 0.45262(14) 0.0579(6) Uani . . 1.000
C C23 0.66045(19) 0.7045(2) 0.45535(15) 0.0601(6) Uani . . 1.000
C C24 0.78162(17) 1.00788(18) 0.33070(13) 0.0526(5) Uani . . 1.000
C C25 0.7588(2) 1.1234(2) 0.32311(16) 0.0648(6) Uani . . 1.000
C C26 0.8519(2) 1.2354(2) 0.29196(18) 0.0739(7) Uani . . 1.000
C C27 0.9681(2) 1.2340(2) 0.26832(16) 0.0665(6) Uani . . 1.000
C C28 0.9917(2) 1.1201(2) 0.27347(16) 0.0643(6) Uani . . 1.000
C C29 0.89932(19) 1.00883(19) 0.30419(15) 0.0592(6) Uani . . 1.000
H H2 0.92010 0.90490 1.06990 0.0670 Uiso calc R 1.000
H H6 0.87930 0.46690 1.01400 0.0700 Uiso calc R 1.000
H H7 0.83350 0.23700 1.00590 0.0820 Uiso calc R 1.000
H H8 0.59780 0.05620 0.95500 0.0830 Uiso calc R 1.000
H H9 0.40580 0.10380 0.91070 0.0740 Uiso calc R 1.000
H H10 0.45020 0.33220 0.91270 0.0610 Uiso calc R 1.000
H H12 1.09660 0.84210 1.15980 0.0730 Uiso calc R 1.000
H H13 1.22270 0.85080 1.33670 0.0910 Uiso calc R 1.000
H H14 1.10180 0.70970 1.43740 0.0950 Uiso calc R 1.000
H H15 0.85390 0.56340 1.36310 0.0810 Uiso calc R 1.000
H H16 0.72550 0.55220 1.18610 0.0670 Uiso calc R 1.000
H H17A 0.52040 0.78290 0.76920 0.0640 Uiso calc R 1.000
H H17B 0.43600 0.61620 0.73890 0.0640 Uiso calc R 1.000
H H18A 0.68130 0.76950 0.67610 0.0660 Uiso calc R 1.000
H H18B 0.58920 0.60320 0.64150 0.0660 Uiso calc R 1.000
H H20A 0.36040 0.72030 0.37220 0.0770 Uiso calc R 1.000
H H20B 0.42740 0.66010 0.29630 0.0770 Uiso calc R 1.000
H H21A 0.50310 0.89750 0.29950 0.0750 Uiso calc R 1.000
H H21B 0.56740 0.94370 0.43110 0.0750 Uiso calc R 1.000
H H22A 0.78630 0.91950 0.52250 0.0700 Uiso calc R 1.000
H H22B 0.84920 0.85650 0.44460 0.0700 Uiso calc R 1.000
H H23A 0.64250 0.63590 0.38880 0.0720 Uiso calc R 1.000
H H23B 0.70680 0.68350 0.52030 0.0720 Uiso calc R 1.000
H H25 0.68000 1.12540 0.33910 0.0780 Uiso calc R 1.000
H H26 0.83530 1.31200 0.28710 0.0890 Uiso calc R 1.000
H H28 1.06990 1.11840 0.25620 0.0770 Uiso calc R 1.000
H H29 0.91600 0.93200 0.30730 0.0710 Uiso calc R 1.000

loop_
_atom_type_symbol
_atom_type_description
_atom_type_scat_dispersion_real
_atom_type_scat_dispersion_imag
_atom_type_scat_source
O O 0.0106 0.0060 'International Tables Vol C Tables 4.2.6.8 and 6.1.1.4'
N N 0.0061 0.0033 'International Tables Vol C Tables 4.2.6.8 and 6.1.1.4'
Cl Cl 0.1484 0.1585 'International Tables Vol C Tables 4.2.6.8 and 6.1.1.4'
H H 0.0000 0.0000 'International Tables Vol C Tables 4.2.6.8 and 6.1.1.4'
C C 0.0033 0.0016 'International Tables Vol C Tables 4.2.6.8 and 6.1.1.4'

loop_
_exptl_crystal_face_index_h
_exptl_crystal_face_index_k
_exptl_crystal_face_index_l
_exptl_crystal_face_perp_dist
-15 30 14 0.2995
-4 -15 -28 0.3427
-6 17 -5 0.2993
-29 15 3 0.6919
1 -1 0 0.1601
-16 19 4 0.2416
-3 16 -3 0.2911
18 6 -17 0.6120
26 -27 7 0.3012
5 -3 -1 0.3192
5 -16 20 0.8515
27 -22 9 0.3391
23 -4 8 0.3877
29 2 -6 0.3998
-10 29 30 0.4389
24 11 3 0.3055
-27 27 16 0.2747
-15 26 -12 0.3261
-24 21 -7 0.1837
-1 25 -11 0.3735

loop_
_geom_angle_atom_site_label_1
_geom_angle_atom_site_label_2
_geom_angle_atom_site_label_3
_geom_angle
_geom_angle_publ_flag
N2 N1 C1 125.35(15) no
N2 N1 C17 114.86(13) no
C1 N1 C17 119.35(14) no
N1 N2 C4 118.26(13) no
C19 N3 C20 120.13(18) no
C19 N3 C23 125.31(16) no
C20 N3 C23 111.42(15) no
C21 N4 C22 111.60(15) no
C21 N4 C24 118.29(16) no
C22 N4 C24 115.21(16) no
O1 C1 N1 120.49(17) no
O1 C1 C2 125.55(17) no
N1 C1 C2 113.92(15) no
C1 C2 C3 122.23(16) no
C2 C3 C4 116.98(15) no
C2 C3 C11 119.65(15) no
C4 C3 C11 123.27(14) no
N2 C4 C3 122.15(14) no
N2 C4 C5 114.01(13) no
C3 C4 C5 123.79(14) no
C4 C5 C6 120.46(16) no
C4 C5 C10 120.58(17) no
C6 C5 C10 118.90(16) no
C5 C6 C7 120.31(19) no
C6 C7 C8 120.2(2) no
C7 C8 C9 120.12(19) no
C8 C9 C10 119.85(19) no
C5 C10 C9 120.63(19) no
C3 C11 C12 120.49(16) no
C3 C11 C16 120.48(17) no
C12 C11 C16 118.84(16) no
C11 C12 C13 120.20(18) no
C12 C13 C14 120.4(2) no
C13 C14 C15 119.9(2) no
C14 C15 C16 120.38(19) no
C11 C16 C15 120.28(19) no
N1 C17 C18 110.42(17) no
C17 C18 C19 111.72(17) no
O2 C19 N3 121.94(17) no
O2 C19 C18 120.78(17) no
N3 C19 C18 117.29(18) no
N3 C20 C21 109.95(16) no
N4 C21 C20 110.00(17) no
N4 C22 C23 110.26(16) no
N3 C23 C22 110.62(18) no
N4 C24 C25 123.46(19) no
N4 C24 C29 119.06(17) no
C25 C24 C29 117.41(18) no
C24 C25 C26 120.8(2) no
C25 C26 C27 120.3(2) no
Cl1 C27 C26 120.62(17) no
Cl1 C27 C28 119.29(18) no
C26 C27 C28 120.1(2) no
C27 C28 C29 119.7(2) no
C24 C29 C28 121.76(19) no
C1 C2 H2 119.00 no
C3 C2 H2 119.00 no
C5 C6 H6 120.00 no
C7 C6 H6 120.00 no
C6 C7 H7 120.00 no
C8 C7 H7 120.00 no
C7 C8 H8 120.00 no
C9 C8 H8 120.00 no
C8 C9 H9 120.00 no
C10 C9 H9 120.00 no
C5 C10 H10 120.00 no
C9 C10 H10 120.00 no
C11 C12 H12 120.00 no
C13 C12 H12 120.00 no
C12 C13 H13 120.00 no
C14 C13 H13 120.00 no
C13 C14 H14 120.00 no
C15 C14 H14 120.00 no
C14 C15 H15 120.00 no
C16 C15 H15 120.00 no
C11 C16 H16 120.00 no
C15 C16 H16 120.00 no
N1 C17 H17A 110.00 no
N1 C17 H17B 110.00 no
C18 C17 H17A 110.00 no
C18 C17 H17B 110.00 no
H17A C17 H17B 108.00 no
C17 C18 H18A 109.00 no
C17 C18 H18B 109.00 no
C19 C18 H18A 109.00 no
C19 C18 H18B 109.00 no
H18A C18 H18B 108.00 no
N3 C20 H20A 110.00 no
N3 C20 H20B 110.00 no
C21 C20 H20A 110.00 no
C21 C20 H20B 110.00 no
H20A C20 H20B 108.00 no
N4 C21 H21A 110.00 no
N4 C21 H21B 110.00 no
C20 C21 H21A 110.00 no
C20 C21 H21B 110.00 no
H21A C21 H21B 108.00 no
N4 C22 H22A 110.00 no
N4 C22 H22B 110.00 no
C23 C22 H22A 110.00 no
C23 C22 H22B 110.00 no
H22A C22 H22B 108.00 no
N3 C23 H23A 110.00 no
N3 C23 H23B 110.00 no
C22 C23 H23A 110.00 no
C22 C23 H23B 110.00 no
H23A C23 H23B 108.00 no
C24 C25 H25 120.00 no
C26 C25 H25 120.00 no
C25 C26 H26 120.00 no
C27 C26 H26 120.00 no
C27 C28 H28 120.00 no
C29 C28 H28 120.00 no
C24 C29 H29 119.00 no
C28 C29 H29 119.00 no

loop_
_geom_bond_atom_site_label_1
_geom_bond_atom_site_label_2
_geom_bond_distance
_geom_bond_publ_flag
Cl1 C27 1.745(2) no
O1 C1 1.231(2) no
O2 C19 1.219(3) no
N1 N2 1.3532(19) no
N1 C1 1.373(2) no
N1 C17 1.464(2) no
N2 C4 1.309(2) no
N3 C19 1.354(2) no
N3 C20 1.458(2) no
N3 C23 1.455(3) no
N4 C21 1.461(3) no
N4 C22 1.466(2) no
N4 C24 1.410(2) no
C1 C2 1.433(3) no
C2 C3 1.353(2) no
C3 C4 1.439(2) no
C3 C11 1.485(2) no
C4 C5 1.488(2) no
C5 C6 1.386(3) no
C5 C10 1.381(3) no
C6 C7 1.380(3) no
C7 C8 1.370(3) no
C8 C9 1.375(3) no
C9 C10 1.381(3) no
C11 C12 1.386(3) no
C11 C16 1.394(3) no
C12 C13 1.379(3) no
C13 C14 1.378(3) no
C14 C15 1.367(4) no
C15 C16 1.379(3) no
C17 C18 1.513(3) no
C18 C19 1.508(3) no
C20 C21 1.510(3) no
C22 C23 1.504(3) no
C24 C25 1.389(3) no
C24 C29 1.388(3) no
C25 C26 1.383(3) no
C26 C27 1.365(3) no
C27 C28 1.372(3) no
C28 C29 1.372(3) no
C2 H2 0.9300 no
C6 H6 0.9300 no
C7 H7 0.9300 no
C8 H8 0.9300 no
C9 H9 0.9300 no
C10 H10 0.9300 no
C12 H12 0.9300 no
C13 H13 0.9300 no
C14 H14 0.9300 no
C15 H15 0.9300 no
C16 H16 0.9300 no
C17 H17A 0.9700 no
C17 H17B 0.9700 no
C18 H18A 0.9700 no
C18 H18B 0.9700 no
C20 H20A 0.9700 no
C20 H20B 0.9700 no
C21 H21A 0.9700 no
C21 H21B 0.9700 no
C22 H22A 0.9700 no
C22 H22B 0.9700 no
C23 H23A 0.9700 no
C23 H23B 0.9700 no
C25 H25 0.9300 no
C26 H26 0.9300 no
C28 H28 0.9300 no
C29 H29 0.9300 no

loop_
_geom_contact_atom_site_label_1
_geom_contact_atom_site_label_2
_geom_contact_distance
_geom_contact_site_symmetry_2
_geom_contact_publ_flag
Cl1 H7 3.0900 1_564 no
O1 C18 3.252(2) . no
O1 C12 3.323(2) 2_777 no
O2 C25 3.289(3) 2_676 no
O1 H17A 2.4600 . no
O1 H8 2.9100 1_565 no
O1 H2 2.8400 2_777 no
O1 H12 2.4400 2_777 no
O1 H18A 2.7800 . no
O2 H17B 2.6700 . no
O2 H20A 2.3500 . no
O2 H17A 2.6100 . no
O2 H25 2.5300 2_676 no
N3 N4 2.830(2) . no
N4 N3 2.830(2) . no
N2 H10 2.6600 . no
N2 H20B 2.9000 2_666 no
N3 H18B 2.8600 2_666 no
C5 C16 3.178(2) . no
C6 C11 3.154(3) . no
C6 C16 3.262(3) . no
C9 C21 3.595(3) 2_666 no
C9 C24 3.524(3) 2_666 no
C11 C6 3.154(3) . no
C12 O1 3.323(2) 2_777 no
C16 C5 3.178(2) . no
C16 C6 3.262(3) . no
C18 O1 3.252(2) . no
C21 C9 3.595(3) 2_666 no
C24 C9 3.524(3) 2_666 no
C25 O2 3.289(3) 2_676 no
C1 H18A 2.9300 . no
C2 H12 2.7900 . no
C3 H6 2.8700 . no
C3 H10 2.9400 2_667 no
C4 H16 2.8800 . no
C4 H10 2.9400 2_667 no
C5 H20B 3.0900 2_666 no
C5 H16 2.8000 . no
C7 H12 3.1000 2_767 no
C8 H8 3.0000 2_657 no
C9 H21A 2.9200 2_666 no
C9 H8 3.0200 2_657 no
C11 H29 2.9200 1_556 no
C11 H6 2.7500 . no
C12 H2 2.7100 . no
C12 H29 2.9500 1_556 no
C13 H20A 2.9500 1_656 no
C15 H26 3.0300 1_546 no
C16 H17B 3.1000 2_667 no
C18 H23B 2.4500 . no
C21 H25 2.5600 . no
C22 H29 2.7800 . no
C23 H18B 2.8800 . no
C23 H18B 3.0700 2_666 no
C23 H18A 2.7400 . no
C24 H9 2.9900 2_666 no
C25 H21A 2.6900 . no
C25 H21B 2.9300 . no
C25 H14 2.9700 2_777 no
C28 H2 2.9400 1_554 no
C28 H18A 3.0600 2_776 no
C29 H22B 2.6000 . no
H2 C12 2.7100 . no
H2 C28 2.9400 1_556 no
H2 H12 2.3800 . no
H2 O1 2.8400 2_777 no
H6 C3 2.8700 . no
H6 C11 2.7500 . no
H6 H6 2.5200 2_767 no
H7 Cl1 3.0900 1_546 no
H7 H12 2.5800 2_767 no
H8 O1 2.9100 1_545 no
H8 C8 3.0000 2_657 no
H8 C9 3.0200 2_657 no
H8 H8 2.5700 2_657 no
H8 H9 2.6000 2_657 no
H9 C24 2.9900 2_666 no
H9 H8 2.6000 2_657 no
H10 N2 2.6600 . no
H10 C3 2.9400 2_667 no
H10 C4 2.9400 2_667 no
H12 C2 2.7900 . no
H12 H2 2.3800 . no
H12 O1 2.4400 2_777 no
H12 C7 3.1000 2_767 no
H12 H7 2.5800 2_767 no
H13 H20A 2.4700 1_656 no
H14 C25 2.9700 2_777 no
H16 C4 2.8800 . no
H16 C5 2.8000 . no
H16 H17B 2.4100 2_667 no
H17A O1 2.4600 . no
H17A O2 2.6100 . no
H17B O2 2.6700 . no
H17B C16 3.1000 2_667 no
H17B H16 2.4100 2_667 no
H18A O1 2.7800 . no
H18A C1 2.9300 . no
H18A C23 2.7400 . no
H18A H23B 2.2100 . no
H18A C28 3.0600 2_776 no
H18A H28 2.2800 2_776 no
H18B C23 2.8800 . no
H18B H23B 2.2700 . no
H18B N3 2.8600 2_666 no
H18B C23 3.0700 2_666 no
H20A O2 2.3500 . no
H20A C13 2.9500 1_454 no
H20A H13 2.4700 1_454 no
H20B H23A 2.4800 . no
H20B N2 2.9000 2_666 no
H20B C5 3.0900 2_666 no
H21A C25 2.6900 . no
H21A H25 2.2600 . no
H21A C9 2.9200 2_666 no
H21B C25 2.9300 . no
H21B H22A 2.5100 . no
H21B H25 2.4500 . no
H22A H21B 2.5100 . no
H22B C29 2.6000 . no
H22B H29 2.1800 . no
H23A H20B 2.4800 . no
H23B C18 2.4500 . no
H23B H18A 2.2100 . no
H23B H18B 2.2700 . no
H25 C21 2.5600 . no
H25 H21A 2.2600 . no
H25 H21B 2.4500 . no
H25 O2 2.5300 2_676 no
H26 C15 3.0300 1_564 no
H28 H18A 2.2800 2_776 no
H29 C11 2.9200 1_554 no
H29 C12 2.9500 1_554 no
H29 C22 2.7800 . no
H29 H22B 2.1800 . no

loop_
_geom_hbond_atom_site_label_D
_geom_hbond_atom_site_label_H
_geom_hbond_atom_site_label_A
_geom_hbond_site_symmetry_A
_geom_hbond_distance_DH
_geom_hbond_distance_HA
_geom_hbond_distance_DA
_geom_hbond_angle_DHA
_geom_hbond_publ_flag
C12 H12 O1 2_777 0.93 2.44 3.323(2) 158 yes
C25 H25 O2 2_676 0.93 2.53 3.289(3) 139 yes
C10 H10 Cg1 2_667 0.93 2.88 3.431(2) 119 yes
C29 H29 Cg4 1_554 0.93 2.86 3.762(2) 165 yes

loop_
_geom_torsion_atom_site_label_1
_geom_torsion_atom_site_label_2
_geom_torsion_atom_site_label_3
_geom_torsion_atom_site_label_4
_geom_torsion
_geom_torsion_publ_flag
C1 N1 N2 C4 8.3(3) no
C17 N1 N2 C4 -179.47(16) no
N2 N1 C1 O1 170.70(18) no
C17 N1 C1 O1 -1.2(3) no
N2 N1 C1 C2 -11.6(3) no
C17 N1 C1 C2 176.54(17) no
N2 N1 C17 C18 -88.78(18) no
C1 N1 C17 C18 84.0(2) no
N1 N2 C4 C3 2.0(3) no
N1 N2 C4 C5 -175.41(15) no
C20 N3 C19 O2 13.4(3) no
C23 N3 C19 O2 171.58(19) no
C23 N3 C20 C21 -58.0(2) no
C19 N3 C20 C21 103.0(2) no
C23 N3 C19 C18 -8.3(3) no
C19 N3 C23 C22 -102.3(2) no
C20 N3 C19 C18 -166.45(16) no
C20 N3 C23 C22 57.50(19) no
C24 N4 C21 C20 165.70(14) no
C21 N4 C22 C23 56.4(2) no
C22 N4 C21 C20 -57.14(19) no
C24 N4 C22 C23 -165.05(16) no
C22 N4 C24 C25 -126.42(19) no
C21 N4 C24 C29 -167.77(15) no
C21 N4 C24 C25 9.3(2) no
C22 N4 C24 C29 56.6(2) no
N1 C1 C2 C3 5.0(3) no
O1 C1 C2 C3 -177.4(2) no
C1 C2 C3 C11 -172.67(19) no
C1 C2 C3 C4 3.8(3) no
C2 C3 C4 C5 169.46(18) no
C11 C3 C4 C5 -14.2(3) no
C4 C3 C11 C12 140.70(19) no
C4 C3 C11 C16 -44.4(3) no
C11 C3 C4 N2 168.63(18) no
C2 C3 C11 C12 -43.0(3) no
C2 C3 C11 C16 131.8(2) no
C2 C3 C4 N2 -7.7(3) no
N2 C4 C5 C10 -42.1(2) no
C3 C4 C5 C6 -42.2(2) no
C3 C4 C5 C10 140.53(18) no
N2 C4 C5 C6 135.15(17) no
C6 C5 C10 C9 -0.2(2) no
C10 C5 C6 C7 1.4(3) no
C4 C5 C10 C9 177.05(15) no
C4 C5 C6 C7 -175.90(16) no
C5 C6 C7 C8 -1.4(3) no
C6 C7 C8 C9 0.2(3) no
C7 C8 C9 C10 1.0(3) no
C8 C9 C10 C5 -1.0(3) no
C12 C11 C16 C15 -0.7(3) no
C3 C11 C16 C15 -175.65(18) no
C16 C11 C12 C13 0.8(3) no
C3 C11 C12 C13 175.75(18) no
C11 C12 C13 C14 0.0(3) no
C12 C13 C14 C15 -0.8(4) no
C13 C14 C15 C16 0.9(4) no
C14 C15 C16 C11 -0.2(3) no
N1 C17 C18 C19 -176.70(14) no
C17 C18 C19 N3 178.08(16) no
C17 C18 C19 O2 -1.8(3) no
N3 C20 C21 N4 57.2(2) no
N4 C22 C23 N3 -55.78(19) no
N4 C24 C25 C26 -178.06(17) no
C29 C24 C25 C26 -1.0(3) no
N4 C24 C29 C28 178.30(16) no
C25 C24 C29 C28 1.1(3) no
C24 C25 C26 C27 -0.1(3) no
C25 C26 C27 Cl1 -178.59(16) no
C25 C26 C27 C28 1.1(3) no
Cl1 C27 C28 C29 178.70(15) no
C26 C27 C28 C29 -1.0(3) no
C27 C28 C29 C24 -0.1(3) no

loop_
_cod_related_entry_id
_cod_related_entry_database
_cod_related_entry_code
1 ChemSpider 30658173
